data_7202550
loop_
_publ_author_name
'Jana, Atish Dipankar'
'Ghosh, Ananta Kumar'
'Ghoshal, Debajyoti'
'Mostafa, Golam'
'Chaudhuri, Nirmalendu Ray'

_publ_section_title
;
 Towards rational design of supramolecular helices using linear
 pseudohalides in Cd(ii) - 2,2?-biimidazole system
;
_journal_issue 4
_journal_name_full CrystEngComm
_journal_page_first 304
_journal_paper_doi 10.1039/b614979k
_journal_volume 9
_journal_year 2007
_chemical_formula_moiety 'C14 H12 Cd N10 S2'
_chemical_formula_sum 'C14 H12 Cd N10 S2'
_chemical_formula_weight 496.89
_chemical_name_systematic
;
?
;
_space_group_IT_number 15
_symmetry_cell_setting monoclinic
_symmetry_Int_Tables_number 15
_symmetry_space_group_name_Hall '-C 2yc'
_symmetry_space_group_name_H-M 'C 1 2/c 1'
_atom_sites_solution_hydrogens geom
_atom_sites_solution_primary direct
_atom_sites_solution_secondary difmap
_audit_creation_method SHELXL-97
_cell_angle_alpha 90.00
_cell_angle_beta 95.003(2)
_cell_angle_gamma 90.00
_cell_formula_units_Z 16
_cell_length_a 15.214(2)
_cell_length_b 25.819(2)
_cell_length_c 19.042(2)
_cell_measurement_temperature 293(2)
_cell_volume 7451.4(14)
_computing_cell_refinement 'BRUKER SMART'
_computing_data_collection 'BRUKER SMART'
_computing_data_reduction 'BRUKER SAINT'
_computing_molecular_graphics 'ORTEP3 for windows (Farugia 1997)'
_computing_publication_material 'PLATON-2003 (Spek 2003)'
_computing_structure_refinement 'SHELXL-97 (Sheldrick, 1997)'
_computing_structure_solution SHELXS-97
_diffrn_ambient_temperature 293(2)
_diffrn_measured_fraction_theta_full 0.998
_diffrn_measured_fraction_theta_max 0.998
_diffrn_radiation_monochromator graphite
_diffrn_radiation_source 'fine-focus sealed tube'
_diffrn_radiation_type MoK\a
_diffrn_radiation_wavelength 0.71070
_diffrn_reflns_av_R_equivalents 0.0415
_diffrn_reflns_av_sigmaI/netI 0.0358
_diffrn_reflns_limit_h_max 19
_diffrn_reflns_limit_h_min -17
_diffrn_reflns_limit_k_max 33
_diffrn_reflns_limit_k_min -29
_diffrn_reflns_limit_l_max 24
_diffrn_reflns_limit_l_min -21
_diffrn_reflns_number 30345
_diffrn_reflns_theta_full 27.48
_diffrn_reflns_theta_max 27.48
_diffrn_reflns_theta_min 3.12
_exptl_absorpt_coefficient_mu 1.419
_exptl_absorpt_correction_type empirical
_exptl_crystal_density_diffrn 1.772
_exptl_crystal_density_method 'not measured'
_exptl_crystal_description Block
_exptl_crystal_F_000 3936
_exptl_crystal_size_max 0.17
_exptl_crystal_size_mid 0.14
_exptl_crystal_size_min 0.11
_refine_diff_density_max 0.939
_refine_diff_density_min -0.443
_refine_diff_density_rms 0.069
_refine_ls_extinction_method none
_refine_ls_goodness_of_fit_ref 1.215
_refine_ls_hydrogen_treatment noref
_refine_ls_matrix_type full
_refine_ls_number_parameters 488
_refine_ls_number_reflns 8546
_refine_ls_number_restraints 0
_refine_ls_restrained_S_all 1.215
_refine_ls_R_factor_all 0.0944
_refine_ls_R_factor_gt 0.0596
_refine_ls_shift/su_max 0.001
_refine_ls_shift/su_mean 0.000
_refine_ls_structure_factor_coef Fsqd
_refine_ls_weighting_details 'calc w=1/[\s^2^(Fo^2^)+(0.0224P)^2^+14.4051P] where P=(Fo^2^+2Fc^2^)/3'
_refine_ls_weighting_scheme calc
_refine_ls_wR_factor_gt 0.1002
_refine_ls_wR_factor_ref 0.1124
_reflns_number_gt 5612
_reflns_number_total 8546
_reflns_threshold_expression >2sigma(I)
_cod_data_source_file b614979k.txt
_cod_data_source_block Complex1
_cod_depositor_comments
;
The following automatic conversions were performed:
'_symmetry_cell_setting' value 'Monoclinic' changed to 'monoclinic'
according to '/home/saulius/struct/CIF-dictionaries/cif_core.dic'
dictionary named 'cif_core.dic' version 2.4.1 from 2010-06-29.

Automatic conversion script
Id: cif_fix_enum 1527 2010-12-29 10:47:43Z saulius 
;
_cod_original_cell_volume 7451.2(14)
_cod_original_sg_symbol_H-M 'C 2/c'
_cod_database_code 7202550

loop_
_symmetry_equiv_pos_site_id
_symmetry_equiv_pos_as_xyz
1 x,y,z
2 -x,y,1/2-z
3 -x,-y,-z
4 x,-y,1/2+z
5 1/2+x,1/2+y,z
6 1/2-x,1/2+y,1/2-z
7 1/2-x,1/2-y,-z
8 1/2+x,1/2-y,1/2+z

loop_
_atom_site_label
_atom_site_type_symbol
_atom_site_fract_x
_atom_site_fract_y
_atom_site_fract_z
_atom_site_U_iso_or_equiv
_atom_site_adp_type
_atom_site_occupancy
_atom_site_symmetry_multiplicity
_atom_site_calc_flag
_atom_site_refinement_flags
_atom_site_disorder_assembly
_atom_site_disorder_group
C1 C 0.5721(3) 0.7172(2) 0.8499(3) 0.0525(13) Uani 1 1 d . . .
H1 H 0.5330 0.6950 0.8246 0.063 Uiso 1 1 calc R . .
C2 C 0.5563(4) 0.7420(2) 0.9099(3) 0.0643(16) Uani 1 1 d . . .
H2 H 0.5050 0.7402 0.9330 0.077 Uiso 1 1 calc R . .
C3 C 0.6867(3) 0.76170(16) 0.8815(2) 0.0363(10) Uani 1 1 d . . .
C4 C 0.7735(3) 0.78395(17) 0.8798(2) 0.0380(10) Uani 1 1 d . . .
C5 C 0.8966(4) 0.8259(2) 0.9044(3) 0.0604(14) Uani 1 1 d . . .
H5 H 0.9401 0.8472 0.9263 0.072 Uiso 1 1 calc R . .
C6 C 0.9013(3) 0.7990(2) 0.8443(3) 0.0526(13) Uani 1 1 d . . .
H6 H 0.9493 0.7987 0.8173 0.063 Uiso 1 1 calc R . .
C7 C 0.9355(3) 0.6889(2) 0.6504(3) 0.0529(13) Uani 1 1 d . . .
H7 H 0.9659 0.6632 0.6767 0.064 Uiso 1 1 calc R . .
C8 C 0.9583(3) 0.7076(2) 0.5894(3) 0.0587(14) Uani 1 1 d . . .
H8 H 1.0062 0.6973 0.5656 0.070 Uiso 1 1 calc R . .
C9 C 0.8396(3) 0.74730(17) 0.6180(2) 0.0356(10) Uani 1 1 d . . .
C10 C 0.7622(3) 0.77976(17) 0.6185(2) 0.0373(10) Uani 1 1 d . . .
C11 C 0.6573(4) 0.8355(2) 0.5924(3) 0.0614(15) Uani 1 1 d . . .
H11 H 0.6225 0.8613 0.5701 0.074 Uiso 1 1 calc R . .
C12 C 0.6427(4) 0.8107(2) 0.6525(3) 0.0560(13) Uani 1 1 d . . .
H12 H 0.5949 0.8167 0.6787 0.067 Uiso 1 1 calc R . .
C13 C 0.6489(3) 0.66330(19) 0.6011(2) 0.0487(12) Uani 1 1 d . . .
C14 C 0.8118(3) 0.64823(17) 0.9011(2) 0.0424(11) Uani 1 1 d . . .
C15 C 0.1114(4) 0.0606(2) 0.8480(3) 0.0567(14) Uani 1 1 d . . .
H15 H 0.1598 0.0662 0.8224 0.068 Uiso 1 1 calc R . .
C16 C 0.0943(4) 0.0861(2) 0.9072(3) 0.0616(15) Uani 1 1 d . . .
H16 H 0.1282 0.1124 0.9294 0.074 Uiso 1 1 calc R . .
C17 C -0.0095(3) 0.02924(17) 0.8812(2) 0.0394(11) Uani 1 1 d . . .
C18 C -0.0867(3) -0.00206(18) 0.8811(2) 0.0381(10) Uani 1 1 d . . .
C19 C -0.2069(4) -0.0404(2) 0.9090(3) 0.0631(15) Uani 1 1 d . . .
H19 H -0.2556 -0.0504 0.9321 0.076 Uiso 1 1 calc R . .
C20 C -0.1820(3) -0.05907(19) 0.8464(3) 0.0507(12) Uani 1 1 d . . .
H20 H -0.2118 -0.0844 0.8190 0.061 Uiso 1 1 calc R . .
C21 C -0.0992(3) -0.08821(19) 0.6002(2) 0.0484(12) Uani 1 1 d . . .
C22 C 0.1475(3) 0.54932(19) 0.8426(3) 0.0520(13) Uani 1 1 d . . .
H22 H 0.1945 0.5495 0.8145 0.062 Uiso 1 1 calc R . .
C23 C 0.1453(4) 0.5752(2) 0.9034(3) 0.0638(15) Uani 1 1 d . . .
H23 H 0.1896 0.5960 0.9251 0.077 Uiso 1 1 calc R . .
C24 C 0.0217(3) 0.53253(17) 0.8801(2) 0.0398(10) Uani 1 1 d . . .
C25 C -0.0644(3) 0.51102(17) 0.8828(2) 0.0372(10) Uani 1 1 d . . .
C26 C -0.1955(4) 0.4909(2) 0.9123(3) 0.0608(15) Uani 1 1 d . . .
H26 H -0.2464 0.4891 0.9360 0.073 Uiso 1 1 calc R . .
C27 C -0.1801(3) 0.4653(2) 0.8520(2) 0.0542(13) Uani 1 1 d . . .
H27 H -0.2188 0.4426 0.8272 0.065 Uiso 1 1 calc R . .
C28 C -0.0627(3) 0.39992(19) 0.5988(2) 0.0482(12) Uani 1 1 d . . .
N1 N 0.6540(3) 0.72972(15) 0.83219(18) 0.0421(9) Uani 1 1 d . . .
N2 N 0.8246(2) 0.77228(14) 0.82918(18) 0.0399(9) Uani 1 1 d . . .
N3 N 0.8607(2) 0.71319(15) 0.66852(17) 0.0395(8) Uani 1 1 d . . .
N4 N 0.7080(3) 0.77556(14) 0.66936(18) 0.0409(9) Uani 1 1 d . . .
N5 N 0.6292(3) 0.76988(15) 0.92980(18) 0.0462(10) Uani 1 1 d . . .
H5N H 0.6372 0.7892 0.9665 0.055 Uiso 1 1 calc R . .
N6 N 0.8152(3) 0.81558(15) 0.9273(2) 0.0514(11) Uani 1 1 d . . .
H6N H 0.7949 0.8273 0.9650 0.062 Uiso 1 1 calc R . .
N7 N 0.8973(3) 0.74527(16) 0.56835(19) 0.0500(10) Uani 1 1 d . . .
H7N H 0.8964 0.7638 0.5308 0.060 Uiso 1 1 calc R . .
N8 N 0.7336(3) 0.81522(15) 0.57087(19) 0.0500(10) Uani 1 1 d . . .
H8N H 0.7585 0.8237 0.5337 0.060 Uiso 1 1 calc R . .
N9 N 0.7943(3) 0.66048(19) 0.9567(2) 0.0711(14) Uani 1 1 d . . .
N10 N 0.6471(4) 0.68145(18) 0.5456(2) 0.0713(14) Uani 1 1 d . . .
N11 N 0.0455(3) 0.02490(14) 0.83155(19) 0.0431(9) Uani 1 1 d . . .
N12 N -0.1076(2) -0.03508(15) 0.83040(17) 0.0413(9) Uani 1 1 d . . .
N13 N 0.0182(3) 0.06616(16) 0.9281(2) 0.0539(11) Uani 1 1 d . . .
H13N H -0.0076 0.0754 0.9645 0.065 Uiso 1 1 calc R . .
N14 N -0.1449(3) -0.00388(16) 0.93038(19) 0.0506(10) Uani 1 1 d . . .
H14N H -0.1435 0.0144 0.9682 0.061 Uiso 1 1 calc R . .
N15 N -0.1000(4) -0.07060(19) 0.5445(2) 0.0739(15) Uani 1 1 d . . .
N16 N 0.0705(3) 0.52261(14) 0.82803(19) 0.0436(9) Uani 1 1 d . . .
N17 N -0.0983(3) 0.47861(15) 0.83397(18) 0.0426(9) Uani 1 1 d . . .
N18 N 0.0647(3) 0.56487(15) 0.92744(19) 0.0503(10) Uani 1 1 d . . .
H18N H 0.0452 0.5767 0.9653 0.060 Uiso 1 1 calc R . .
N19 N -0.1220(3) 0.51938(16) 0.93112(19) 0.0516(11) Uani 1 1 d . . .
H19N H -0.1140 0.5392 0.9674 0.062 Uiso 1 1 calc R . .
N20 N -0.0450(4) 0.41146(19) 0.5435(2) 0.0735(15) Uani 1 1 d . . .
S1 S 0.64827(9) 0.63817(5) 0.67991(6) 0.0458(3) Uani 1 1 d . . .
S2 S 0.83497(9) 0.62992(5) 0.82238(6) 0.0443(3) Uani 1 1 d . . .
S3 S -0.09830(9) -0.11471(5) 0.67892(6) 0.0449(3) Uani 1 1 d . . .
S5 S -0.08711(9) 0.38234(5) 0.67787(6) 0.0482(3) Uani 1 1 d . . .
Cd1 Cd 0.75455(2) 0.709492(17) 0.750414(15) 0.04241(11) Uani 1 1 d . . .
Cd2 Cd 0.0000 -0.040862(19) 0.7500 0.03471(12) Uani 1 2 d S . .
Cd3 Cd 0.0000 0.459968(19) 0.7500 0.03600(12) Uani 1 2 d S . .

loop_
_atom_site_aniso_label
_atom_site_aniso_U_11
_atom_site_aniso_U_22
_atom_site_aniso_U_33
_atom_site_aniso_U_23
_atom_site_aniso_U_13
_atom_site_aniso_U_12
C1 0.040(3) 0.057(3) 0.062(3) -0.005(3) 0.011(2) -0.009(2)
C2 0.047(3) 0.089(5) 0.061(3) 0.001(3) 0.025(3) -0.003(3)
C3 0.043(3) 0.033(2) 0.033(2) 0.0030(18) 0.0074(18) 0.004(2)
C4 0.045(3) 0.040(3) 0.029(2) 0.0049(19) 0.0024(17) 0.000(2)
C5 0.059(4) 0.057(3) 0.064(3) -0.004(3) 0.000(3) -0.019(3)
C6 0.042(3) 0.060(3) 0.056(3) 0.005(3) 0.005(2) -0.009(3)
C7 0.044(3) 0.059(3) 0.056(3) -0.004(2) 0.009(2) 0.007(2)
C8 0.050(3) 0.073(4) 0.056(3) -0.002(3) 0.022(2) 0.008(3)
C9 0.036(3) 0.043(3) 0.028(2) -0.0019(18) 0.0045(17) -0.007(2)
C10 0.041(3) 0.039(3) 0.031(2) -0.0045(18) -0.0004(17) -0.010(2)
C11 0.072(4) 0.047(3) 0.063(3) 0.006(3) -0.009(3) 0.016(3)
C12 0.052(3) 0.053(3) 0.062(3) -0.010(3) 0.003(2) 0.013(3)
C13 0.058(3) 0.051(3) 0.037(2) -0.005(2) 0.005(2) -0.011(2)
C14 0.052(3) 0.038(3) 0.036(2) 0.0023(19) -0.002(2) 0.007(2)
C15 0.055(4) 0.056(3) 0.059(3) 0.007(3) 0.001(2) -0.011(3)
C16 0.066(4) 0.055(4) 0.061(3) -0.003(3) -0.012(3) -0.016(3)
C17 0.055(3) 0.033(2) 0.029(2) -0.0017(18) 0.0006(19) 0.007(2)
C18 0.042(3) 0.046(3) 0.026(2) 0.0009(19) 0.0020(17) 0.008(2)
C19 0.045(3) 0.086(4) 0.061(3) -0.008(3) 0.024(2) -0.010(3)
C20 0.043(3) 0.049(3) 0.060(3) -0.013(2) 0.000(2) -0.001(2)
C21 0.055(3) 0.048(3) 0.042(3) -0.011(2) 0.004(2) -0.007(2)
C22 0.048(3) 0.048(3) 0.061(3) 0.000(2) 0.010(2) -0.008(2)
C23 0.050(4) 0.061(4) 0.080(4) -0.007(3) 0.000(3) -0.009(3)
C24 0.057(3) 0.029(2) 0.034(2) -0.0003(18) 0.0076(19) 0.005(2)
C25 0.040(3) 0.039(3) 0.033(2) 0.0022(18) 0.0066(18) 0.009(2)
C26 0.051(4) 0.083(4) 0.052(3) 0.001(3) 0.023(2) -0.001(3)
C27 0.041(3) 0.072(4) 0.050(3) 0.011(3) 0.006(2) -0.009(3)
C28 0.055(3) 0.047(3) 0.040(3) 0.001(2) -0.006(2) -0.011(2)
N1 0.037(2) 0.050(2) 0.040(2) 0.0046(17) 0.0054(16) 0.0003(18)
N2 0.040(2) 0.044(2) 0.0353(19) 0.0008(16) 0.0022(15) -0.0005(17)
N3 0.039(2) 0.048(2) 0.0318(18) 0.0014(17) 0.0077(14) 0.0004(18)
N4 0.045(2) 0.043(2) 0.0348(19) -0.0028(16) 0.0039(16) -0.0005(18)
N5 0.050(3) 0.053(3) 0.037(2) -0.0031(17) 0.0116(17) 0.003(2)
N6 0.067(3) 0.047(3) 0.041(2) -0.0085(18) 0.0053(19) -0.007(2)
N7 0.052(3) 0.062(3) 0.038(2) 0.0041(19) 0.0157(18) -0.005(2)
N8 0.061(3) 0.048(2) 0.040(2) 0.0083(18) -0.0017(19) -0.003(2)
N9 0.102(4) 0.075(3) 0.036(2) -0.006(2) 0.002(2) 0.019(3)
N10 0.110(4) 0.066(3) 0.038(2) 0.001(2) 0.005(2) -0.022(3)
N11 0.048(3) 0.037(2) 0.044(2) 0.0020(17) 0.0039(17) -0.0093(18)
N12 0.040(2) 0.051(2) 0.0337(19) -0.0024(17) 0.0069(15) 0.0070(19)
N13 0.067(3) 0.049(3) 0.045(2) -0.0106(19) -0.001(2) -0.002(2)
N14 0.054(3) 0.060(3) 0.040(2) -0.0099(19) 0.0163(18) 0.001(2)
N15 0.115(5) 0.069(3) 0.039(2) -0.001(2) 0.010(2) -0.025(3)
N16 0.054(3) 0.037(2) 0.041(2) -0.0005(16) 0.0101(17) -0.0040(19)
N17 0.039(2) 0.048(2) 0.043(2) 0.0004(17) 0.0083(16) 0.0048(18)
N18 0.065(3) 0.044(2) 0.041(2) -0.0115(18) 0.0008(19) 0.002(2)
N19 0.059(3) 0.057(3) 0.041(2) -0.0029(19) 0.0175(19) 0.012(2)
N20 0.102(4) 0.077(3) 0.041(2) 0.006(2) -0.002(2) -0.029(3)
S1 0.0560(8) 0.0435(7) 0.0370(6) 0.0036(5) -0.0013(5) -0.0059(6)
S2 0.0544(8) 0.0426(7) 0.0364(6) 0.0030(5) 0.0076(5) 0.0042(6)
S3 0.0516(8) 0.0469(7) 0.0351(6) 0.0028(5) -0.0019(5) -0.0117(6)
S5 0.0572(8) 0.0504(8) 0.0367(6) 0.0017(5) 0.0029(5) -0.0144(6)
Cd1 0.0462(2) 0.0478(2) 0.03418(17) 0.00019(14) 0.00836(14) 0.00008(15)
Cd2 0.0392(3) 0.0403(3) 0.0255(2) 0.000 0.00765(17) 0.000
Cd3 0.0437(3) 0.0388(3) 0.0264(2) 0.000 0.00816(17) 0.000

loop_
_atom_type_symbol
_atom_type_description
_atom_type_scat_dispersion_real
_atom_type_scat_dispersion_imag
_atom_type_scat_source
C C 0.0033 0.0016 'International Tables Vol C Tables 4.2.6.8 and 6.1.1.4'
H H 0.0000 0.0000 'International Tables Vol C Tables 4.2.6.8 and 6.1.1.4'
N N 0.0061 0.0033 'International Tables Vol C Tables 4.2.6.8 and 6.1.1.4'
S S 0.1246 0.1234 'International Tables Vol C Tables 4.2.6.8 and 6.1.1.4'
Cd Cd -0.8075 1.2024 'International Tables Vol C Tables 4.2.6.8 and 6.1.1.4'

loop_
_geom_angle_atom_site_label_1
_geom_angle_atom_site_label_2
_geom_angle_atom_site_label_3
_geom_angle
_geom_angle_site_symmetry_1
_geom_angle_site_symmetry_3
_geom_angle_publ_flag
C2 C1 N1 109.4(5) . . ?
C2 C1 H1 125.3 . . ?
N1 C1 H1 125.3 . . ?
N5 C2 C1 106.8(4) . . ?
N5 C2 H2 126.6 . . ?
C1 C2 H2 126.6 . . ?
N1 C3 N5 111.1(4) . . ?
N1 C3 C4 121.6(4) . . ?
N5 C3 C4 127.3(4) . . ?
N2 C4 N6 111.0(4) . . ?
N2 C4 C3 121.4(4) . . ?
N6 C4 C3 127.5(4) . . ?
C6 C5 N6 106.6(4) . . ?
C6 C5 H5 126.7 . . ?
N6 C5 H5 126.7 . . ?
C5 C6 N2 109.5(5) . . ?
C5 C6 H6 125.3 . . ?
N2 C6 H6 125.3 . . ?
C8 C7 N3 109.9(5) . . ?
C8 C7 H7 125.1 . . ?
N3 C7 H7 125.1 . . ?
C7 C8 N7 106.8(4) . . ?
C7 C8 H8 126.6 . . ?
N7 C8 H8 126.6 . . ?
N3 C9 N7 110.7(4) . . ?
N3 C9 C10 121.8(4) . . ?
N7 C9 C10 127.5(4) . . ?
N4 C10 N8 111.4(4) . . ?
N4 C10 C9 120.9(4) . . ?
N8 C10 C9 127.6(4) . . ?
C12 C11 N8 106.2(5) . . ?
C12 C11 H11 126.9 . . ?
N8 C11 H11 126.9 . . ?
C11 C12 N4 110.3(5) . . ?
C11 C12 H12 124.9 . . ?
N4 C12 H12 124.9 . . ?
N10 C13 S1 178.3(5) . . ?
N9 C14 S2 178.8(5) . . ?
C16 C15 N11 109.1(5) . . ?
C16 C15 H15 125.4 . . ?
N11 C15 H15 125.4 . . ?
C15 C16 N13 106.8(5) . . ?
C15 C16 H16 126.6 . . ?
N13 C16 H16 126.6 . . ?
N11 C17 N13 110.7(4) . . ?
N11 C17 C18 121.6(4) . . ?
N13 C17 C18 127.7(4) . . ?
N12 C18 N14 111.0(4) . . ?
N12 C18 C17 121.2(4) . . ?
N14 C18 C17 127.7(4) . . ?
C20 C19 N14 105.4(4) . . ?
C20 C19 H19 127.3 . . ?
N14 C19 H19 127.3 . . ?
N12 C20 C19 109.7(4) . . ?
N12 C20 H20 125.2 . . ?
C19 C20 H20 125.2 . . ?
N15 C21 S3 178.7(5) . . ?
C23 C22 N16 110.0(5) . . ?
C23 C22 H22 125.0 . . ?
N16 C22 H22 125.0 . . ?
C22 C23 N18 106.4(5) . . ?
C22 C23 H23 126.8 . . ?
N18 C23 H23 126.8 . . ?
N16 C24 N18 110.5(4) . . ?
N16 C24 C25 122.1(4) . . ?
N18 C24 C25 127.4(4) . . ?
N17 C25 N19 110.2(4) . . ?
N17 C25 C24 121.6(4) . . ?
N19 C25 C24 128.2(4) . . ?
N19 C26 C27 106.6(4) . . ?
N19 C26 H26 126.7 . . ?
C27 C26 H26 126.7 . . ?
N17 C27 C26 108.6(5) . . ?
N17 C27 H27 125.7 . . ?
C26 C27 H27 125.7 . . ?
N20 C28 S5 178.9(6) . . ?
C3 N1 C1 105.7(4) . . ?
C3 N1 Cd1 112.8(3) . . ?
C1 N1 Cd1 141.3(3) . . ?
C4 N2 C6 106.0(4) . . ?
C4 N2 Cd1 110.7(3) . . ?
C6 N2 Cd1 143.2(3) . . ?
C9 N3 C7 105.9(4) . . ?
C9 N3 Cd1 112.0(3) . . ?
C7 N3 Cd1 141.8(3) . . ?
C10 N4 C12 105.0(4) . . ?
C10 N4 Cd1 111.4(3) . . ?
C12 N4 Cd1 143.5(3) . . ?
C3 N5 C2 107.0(4) . . ?
C3 N5 H5N 126.5 . . ?
C2 N5 H5N 126.5 . . ?
C4 N6 C5 106.9(4) . . ?
C4 N6 H6N 126.5 . . ?
C5 N6 H6N 126.5 . . ?
C9 N7 C8 106.7(4) . . ?
C9 N7 H7N 126.7 . . ?
C8 N7 H7N 126.7 . . ?
C10 N8 C11 107.1(4) . . ?
C10 N8 H8N 126.5 . . ?
C11 N8 H8N 126.5 . . ?
C17 N11 C15 105.9(4) . . ?
C17 N11 Cd2 111.3(3) . . ?
C15 N11 Cd2 142.8(3) . . ?
C18 N12 C20 106.8(4) . . ?
C18 N12 Cd2 112.7(3) . . ?
C20 N12 Cd2 140.1(3) . . ?
C17 N13 C16 107.4(4) . . ?
C17 N13 H13N 126.3 . . ?
C16 N13 H13N 126.3 . . ?
C18 N14 C19 107.1(4) . . ?
C18 N14 H14N 126.4 . . ?
C19 N14 H14N 126.4 . . ?
C24 N16 C22 106.2(4) . . ?
C24 N16 Cd3 110.5(3) . . ?
C22 N16 Cd3 143.0(3) . . ?
C25 N17 C27 106.9(4) . . ?
C25 N17 Cd3 112.3(3) . . ?
C27 N17 Cd3 140.7(3) . . ?
C24 N18 C23 107.0(4) . . ?
C24 N18 H18N 126.5 . . ?
C23 N18 H18N 126.5 . . ?
C25 N19 C26 107.7(4) . . ?
C25 N19 H19N 126.2 . . ?
C26 N19 H19N 126.2 . . ?
C13 S1 Cd1 97.67(17) . . ?
C14 S2 Cd1 96.92(16) . . ?
C21 S3 Cd2 97.04(17) . . ?
C28 S5 Cd3 96.91(17) . . ?
N1 Cd1 N3 164.67(14) . . ?
N1 Cd1 N4 95.60(13) . . ?
N3 Cd1 N4 73.80(13) . . ?
N1 Cd1 N2 73.28(13) . . ?
N3 Cd1 N2 95.42(13) . . ?
N4 Cd1 N2 90.69(13) . . ?
N1 Cd1 S2 97.23(9) . . ?
N3 Cd1 S2 93.48(10) . . ?
N4 Cd1 S2 167.15(9) . . ?
N2 Cd1 S2 92.30(9) . . ?
N1 Cd1 S1 94.86(10) . . ?
N3 Cd1 S1 96.51(10) . . ?
N4 Cd1 S1 91.99(9) . . ?
N2 Cd1 S1 168.05(9) . . ?
S2 Cd1 S1 87.65(4) . . ?
N12 Cd2 N12 172.7(2) 2_556 . ?
N12 Cd2 N11 72.92(13) 2_556 2_556 ?
N12 Cd2 N11 101.66(13) . 2_556 ?
N12 Cd2 N11 101.66(13) 2_556 . ?
N12 Cd2 N11 72.92(13) . . ?
N11 Cd2 N11 88.16(18) 2_556 . ?
N12 Cd2 S3 96.03(9) 2_556 . ?
N12 Cd2 S3 89.12(10) . . ?
N11 Cd2 S3 93.44(10) 2_556 . ?
N11 Cd2 S3 161.89(10) . . ?
N12 Cd2 S3 89.12(10) 2_556 2_556 ?
N12 Cd2 S3 96.03(9) . 2_556 ?
N11 Cd2 S3 161.89(10) 2_556 2_556 ?
N11 Cd2 S3 93.44(10) . 2_556 ?
S3 Cd2 S3 90.62(6) . 2_556 ?
N17 Cd3 N17 156.19(19) 2_556 . ?
N17 Cd3 N16 73.35(13) 2_556 2_556 ?
N17 Cd3 N16 90.40(13) . 2_556 ?
N17 Cd3 N16 90.40(13) 2_556 . ?
N17 Cd3 N16 73.35(13) . . ?
N16 Cd3 N16 94.66(18) 2_556 . ?
N17 Cd3 S5 96.87(9) 2_556 . ?
N17 Cd3 S5 100.70(10) . . ?
N16 Cd3 S5 90.71(10) 2_556 . ?
N16 Cd3 S5 171.97(9) . . ?
N17 Cd3 S5 100.70(10) 2_556 2_556 ?
N17 Cd3 S5 96.87(9) . 2_556 ?
N16 Cd3 S5 171.97(9) 2_556 2_556 ?
N16 Cd3 S5 90.71(10) . 2_556 ?
S5 Cd3 S5 84.60(6) . 2_556 ?

loop_
_geom_bond_atom_site_label_1
_geom_bond_atom_site_label_2
_geom_bond_distance
_geom_bond_site_symmetry_2
_geom_bond_publ_flag
C1 C2 1.349(7) . ?
C1 N1 1.359(6) . ?
C1 H1 0.9300 . ?
C2 N5 1.349(6) . ?
C2 H2 0.9300 . ?
C3 N1 1.315(5) . ?
C3 N5 1.341(5) . ?
C3 C4 1.444(6) . ?
C4 N2 1.324(5) . ?
C4 N6 1.336(5) . ?
C5 C6 1.345(7) . ?
C5 N6 1.375(6) . ?
C5 H5 0.9300 . ?
C6 N2 1.365(6) . ?
C6 H6 0.9300 . ?
C7 C8 1.330(7) . ?
C7 N3 1.370(6) . ?
C7 H7 0.9300 . ?
C8 N7 1.379(6) . ?
C8 H8 0.9300 . ?
C9 N3 1.323(5) . ?
C9 N7 1.346(5) . ?
C9 C10 1.446(6) . ?
C10 N4 1.331(5) . ?
C10 N8 1.334(5) . ?
C11 C12 1.345(7) . ?
C11 N8 1.369(7) . ?
C11 H11 0.9300 . ?
C12 N4 1.363(6) . ?
C12 H12 0.9300 . ?
C13 N10 1.155(5) . ?
C13 S1 1.636(5) . ?
C14 N9 1.158(5) . ?
C14 S2 1.640(5) . ?
C15 C16 1.350(7) . ?
C15 N11 1.377(6) . ?
C15 H15 0.9300 . ?
C16 N13 1.358(7) . ?
C16 H16 0.9300 . ?
C17 N11 1.321(5) . ?
C17 N13 1.348(5) . ?
C17 C18 1.426(6) . ?
C18 N12 1.307(5) . ?
C18 N14 1.346(5) . ?
C19 C20 1.370(6) . ?
C19 N14 1.371(6) . ?
C19 H19 0.9300 . ?
C20 N12 1.348(6) . ?
C20 H20 0.9300 . ?
C21 N15 1.153(6) . ?
C21 S3 1.647(5) . ?
C22 C23 1.339(7) . ?
C22 N16 1.367(6) . ?
C22 H22 0.9300 . ?
C23 N18 1.371(6) . ?
C23 H23 0.9300 . ?
C24 N16 1.314(5) . ?
C24 N18 1.354(5) . ?
C24 C25 1.428(6) . ?
C25 N17 1.322(5) . ?
C25 N19 1.342(5) . ?
C26 N19 1.360(7) . ?
C26 C27 1.363(7) . ?
C26 H26 0.9300 . ?
C27 N17 1.363(6) . ?
C27 H27 0.9300 . ?
C28 N20 1.149(6) . ?
C28 S5 1.646(5) . ?
N1 Cd1 2.335(4) . ?
N2 Cd1 2.394(4) . ?
N3 Cd1 2.343(3) . ?
N4 Cd1 2.367(4) . ?
N5 H5N 0.8600 . ?
N6 H6N 0.8600 . ?
N7 H7N 0.8600 . ?
N8 H8N 0.8600 . ?
N11 Cd2 2.364(4) . ?
N12 Cd2 2.342(3) . ?
N13 H13N 0.8600 . ?
N14 H14N 0.8600 . ?
N16 Cd3 2.386(4) . ?
N17 Cd3 2.333(4) . ?
N18 H18N 0.8600 . ?
N19 H19N 0.8600 . ?
S1 Cd1 2.7257(13) . ?
S2 Cd1 2.7024(13) . ?
S3 Cd2 2.7114(12) . ?
S5 Cd3 2.7097(13) . ?
Cd2 N12 2.342(3) 2_556 ?
Cd2 N11 2.364(4) 2_556 ?
Cd2 S3 2.7114(12) 2_556 ?
Cd3 N17 2.333(4) 2_556 ?
Cd3 N16 2.386(4) 2_556 ?
Cd3 S5 2.7097(13) 2_556 ?
